data_2216170
loop_
_publ_author_name
'Liu, Xi'

_publ_section_title
;
 Poly[tetramethylammonium
 [\m~4~-bromido-di-\m~2~-bromido-dicuprate(I)]]
;
_journal_coeditor_code XU2327
_journal_issue 11
_journal_name_full 'Acta Crystallographica Section E'
_journal_page_first m2651
_journal_page_last m2651
_journal_paper_doi 10.1107/S1600536807047885
_journal_volume 63
_journal_year 2007
_chemical_formula_iupac '(C4 H12 N) [Cu2 Br3]'
_chemical_formula_moiety 'C4 H12 N +, Br3 Cu2 -'
_chemical_formula_sum 'C4 H12 Br3 Cu2 N'
_chemical_formula_weight 440.96
_chemical_name_systematic
;
Poly[tetramethylammonium [\m~4~-bromido-di-\m~2~-bromido-dicopper(I)]]
;
_space_group_IT_number 62
_symmetry_cell_setting orthorhombic
_symmetry_space_group_name_Hall '-P 2ac 2n'
_symmetry_space_group_name_H-M 'P n m a'
_atom_sites_solution_hydrogens geom
_atom_sites_solution_primary direct
_atom_sites_solution_secondary difmap
_audit_creation_method SHELXL-97
_cell_angle_alpha 90.00
_cell_angle_beta 90.00
_cell_angle_gamma 90.00
_cell_formula_units_Z 4
_cell_length_a 17.018(2)
_cell_length_b 6.5466(7)
_cell_length_c 9.6698(13)
_cell_measurement_reflns_used 2070
_cell_measurement_temperature 293(2)
_cell_measurement_theta_max 27.5
_cell_measurement_theta_min 3.1
_cell_volume 1077.3(2)
_computing_cell_refinement 'CrystalClear (Rigaku, 2002)'
_computing_data_collection 'CrystalClear (Rigaku, 2002)'
_computing_data_reduction 'CrystalClear (Rigaku, 2002)'
_computing_molecular_graphics 'SHELXTL (Siemens, 1994)'
_computing_publication_material 'SHELXTL (Siemens, 1994)'
_computing_structure_refinement 'SHELXTL (Siemens, 1994)'
_computing_structure_solution 'SHELXTL (Siemens, 1994)'
_diffrn_ambient_temperature 293(2)
_diffrn_measured_fraction_theta_full 0.997
_diffrn_measured_fraction_theta_max 0.997
_diffrn_measurement_device_type 'Rigaku Mercury CCD'
_diffrn_measurement_method \w
_diffrn_radiation_monochromator graphite
_diffrn_radiation_source 'rotating-anode generator'
_diffrn_radiation_type MoK\a
_diffrn_radiation_wavelength 0.71073
_diffrn_reflns_av_R_equivalents 0.0520
_diffrn_reflns_av_sigmaI/netI 0.0303
_diffrn_reflns_limit_h_max 20
_diffrn_reflns_limit_h_min -20
_diffrn_reflns_limit_k_max 7
_diffrn_reflns_limit_k_min -7
_diffrn_reflns_limit_l_max 8
_diffrn_reflns_limit_l_min -11
_diffrn_reflns_number 6754
_diffrn_reflns_theta_full 25.01
_diffrn_reflns_theta_max 25.01
_diffrn_reflns_theta_min 3.19
_diffrn_standards_interval_count 0
_diffrn_standards_interval_time 0
_diffrn_standards_number 0
_exptl_absorpt_coefficient_mu 15.012
_exptl_absorpt_correction_T_max 0.300
_exptl_absorpt_correction_T_min 0.080
_exptl_absorpt_correction_type multi-scan
_exptl_absorpt_process_details '(CrystalClear; Rigaku, 2002)'
_exptl_crystal_colour orange
_exptl_crystal_density_diffrn 2.719
_exptl_crystal_density_method 'not measured'
_exptl_crystal_description Prism
_exptl_crystal_F_000 824
_exptl_crystal_size_max 0.20
_exptl_crystal_size_mid 0.10
_exptl_crystal_size_min 0.08
_refine_diff_density_max 0.676
_refine_diff_density_min -0.859
_refine_ls_extinction_method none
_refine_ls_goodness_of_fit_ref 1.004
_refine_ls_hydrogen_treatment constr
_refine_ls_matrix_type full
_refine_ls_number_parameters 55
_refine_ls_number_reflns 1039
_refine_ls_number_restraints 0
_refine_ls_restrained_S_all 1.004
_refine_ls_R_factor_all 0.0461
_refine_ls_R_factor_gt 0.0361
_refine_ls_shift/su_max 0.001
_refine_ls_shift/su_mean 0.000
_refine_ls_structure_factor_coef Fsqd
_refine_ls_weighting_details 'calc w=1/[\s^2^(Fo^2^)+(0.0635P)^2^] where P=(Fo^2^+2Fc^2^)/3'
_refine_ls_weighting_scheme calc
_refine_ls_wR_factor_gt 0.0906
_refine_ls_wR_factor_ref 0.0965
_reflns_number_gt 878
_reflns_number_total 1039
_reflns_threshold_expression I>2\s(I)
_cod_data_source_file xu2327.cif
_cod_data_source_block I
_cod_database_code 2216170
_cod_database_fobs_code 2216170

loop_
_symmetry_equiv_pos_as_xyz
'x, y, z'
'-x+1/2, -y, z+1/2'
'-x, y+1/2, -z'
'x+1/2, -y+1/2, -z+1/2'
'-x, -y, -z'
'x-1/2, y, -z-1/2'
'x, -y-1/2, z'
'-x-1/2, y-1/2, z-1/2'

loop_
_atom_site_type_symbol
_atom_site_label
_atom_site_fract_x
_atom_site_fract_y
_atom_site_fract_z
_atom_site_U_iso_or_equiv
_atom_site_adp_type
_atom_site_calc_flag
_atom_site_refinement_flags
_atom_site_occupancy
Cu Cu1 0.07375(3) 0.50134(6) 0.43157(5) 0.06294(15) Uani d . 1
Br Br1 0.04183(2) 0.7500 0.63282(4) 0.03593(11) Uani d S 1
Br Br2 0.09825(3) 0.7500 0.24868(5) 0.05354(14) Uani d S 1
Br Br3 0.16999(2) 0.2500 0.49720(5) 0.04730(13) Uani d S 1
N N1 0.15065(18) 0.2500 -0.0327(3) 0.0352(9) Uani d S 1
C C1 0.1572(3) 0.4365(5) -0.1174(4) 0.0848(15) Uani d . 1
H H1A 0.2077 0.4396 -0.1616 0.127 Uiso calc R 1
H H1B 0.1516 0.5545 -0.0593 0.127 Uiso calc R 1
H H1C 0.1167 0.4368 -0.1864 0.127 Uiso calc R 1
C C2 0.2111(3) 0.2500 0.0796(5) 0.0642(16) Uani d S 1
H H2A 0.2626 0.2500 0.0392 0.096 Uiso calc SR 1
H H2B 0.2047 0.1303 0.1358 0.096 Uiso calc PR 0.50
H H2C 0.2047 0.3697 0.1358 0.096 Uiso calc PR 0.50
C C3 0.0709(3) 0.2500 0.0330(7) 0.079(2) Uani d S 1
H H3A 0.0313 0.2500 -0.0377 0.118 Uiso calc SR 1
H H3B 0.0651 0.3697 0.0895 0.118 Uiso calc PR 0.50
H H3C 0.0651 0.1303 0.0895 0.118 Uiso calc PR 0.50

loop_
_atom_site_aniso_label
_atom_site_aniso_U_11
_atom_site_aniso_U_22
_atom_site_aniso_U_33
_atom_site_aniso_U_12
_atom_site_aniso_U_13
_atom_site_aniso_U_23
Cu1 0.0740(3) 0.0491(3) 0.0658(3) 0.00909(19) 0.0015(3) 0.0110(2)
Br1 0.0419(2) 0.0317(2) 0.0343(2) 0.000 -0.00283(17) 0.000
Br2 0.0905(3) 0.0326(2) 0.0376(2) 0.000 0.0095(2) 0.000
Br3 0.0437(2) 0.0351(2) 0.0631(3) 0.000 -0.0052(2) 0.000
N1 0.0446(17) 0.0263(16) 0.0346(19) 0.000 -0.0041(15) 0.000
C1 0.137(4) 0.055(2) 0.063(2) -0.019(2) -0.021(2) 0.031(2)
C2 0.066(3) 0.069(3) 0.058(3) 0.000 -0.023(3) 0.000
C3 0.052(3) 0.079(4) 0.104(5) 0.000 0.018(3) 0.000

loop_
_atom_type_symbol
_atom_type_description
_atom_type_scat_dispersion_real
_atom_type_scat_dispersion_imag
_atom_type_scat_source
C C 0.0033 0.0016 'International Tables Vol C Tables 4.2.6.8 and 6.1.1.4'
H H 0.0000 0.0000 'International Tables Vol C Tables 4.2.6.8 and 6.1.1.4'
N N 0.0061 0.0033 'International Tables Vol C Tables 4.2.6.8 and 6.1.1.4'
Cu Cu 0.3201 1.2651 'International Tables Vol C Tables 4.2.6.8 and 6.1.1.4'
Br Br -0.2901 2.4595 'International Tables Vol C Tables 4.2.6.8 and 6.1.1.4'

loop_
_geom_angle_atom_site_label_1
_geom_angle_atom_site_label_2
_geom_angle_atom_site_label_3
_geom_angle_site_symmetry_1
_geom_angle_site_symmetry_3
_geom_angle
_geom_angle_publ_flag
Br3 Cu1 Br2 . . 122.07(3) y
Br3 Cu1 Br1 . . 111.94(2) y
Br2 Cu1 Br1 . . 99.257(19) y
Br3 Cu1 Br1 . 5_566 98.228(19) y
Br2 Cu1 Br1 . 5_566 111.87(2) ?
Br1 Cu1 Br1 . 5_566 114.337(19) ?
Br3 Cu1 Cu1 . 5_566 118.34(3) ?
Br2 Cu1 Cu1 . 5_566 119.57(3) ?
Br1 Cu1 Cu1 . 5_566 57.919(18) ?
Br1 Cu1 Cu1 5_566 5_566 56.418(18) ?
Cu1 Br1 Cu1 . 7_575 77.72(2) ?
Cu1 Br1 Cu1 . 5_566 65.663(19) ?
Cu1 Br1 Cu1 7_575 5_566 111.735(17) ?
Cu1 Br1 Cu1 . 3_556 111.735(17) ?
Cu1 Br1 Cu1 7_575 3_556 65.663(19) ?
Cu1 Br1 Cu1 5_566 3_556 77.15(2) ?
Cu1 Br2 Cu1 7_575 . 83.71(3) ?
Cu1 Br3 Cu1 7_565 . 86.26(3) ?
C1 N1 C1 7_565 . 111.8(4) ?
C1 N1 C2 7_565 . 110.5(2) ?
C1 N1 C2 . . 110.5(2) ?
C1 N1 C3 7_565 . 107.7(2) ?
C1 N1 C3 . . 107.7(2) ?
C2 N1 C3 . . 108.3(4) ?
N1 C1 H1A . . 109.5 ?
N1 C1 H1B . . 109.5 ?
H1A C1 H1B . . 109.5 ?
N1 C1 H1C . . 109.5 ?
H1A C1 H1C . . 109.5 ?
H1B C1 H1C . . 109.5 ?
N1 C2 H2A . . 109.5 ?
N1 C2 H2B . . 109.5 ?
H2A C2 H2B . . 109.5 ?
N1 C2 H2C . . 109.5 ?
H2A C2 H2C . . 109.5 ?
H2B C2 H2C . . 109.5 ?
N1 C3 H3A . . 109.5 ?
N1 C3 H3B . . 109.5 ?
H3A C3 H3B . . 109.5 ?
N1 C3 H3C . . 109.5 ?
H3A C3 H3C . . 109.5 ?
H3B C3 H3C . . 109.5 ?

loop_
_geom_bond_atom_site_label_1
_geom_bond_atom_site_label_2
_geom_bond_site_symmetry_2
_geom_bond_distance
_geom_bond_publ_flag
Cu1 Br1 . 2.5946(6) y
Cu1 Br1 5_566 2.6389(6) y
Cu1 Br2 . 2.4396(6) y
Cu1 Br3 . 2.4068(6) y
Cu1 Cu1 5_566 2.8377(10) ?
Br1 Cu1 7_575 2.5946(6) ?
Br1 Cu1 5_566 2.6389(6) ?
Br1 Cu1 3_556 2.6389(6) ?
Br2 Cu1 7_575 2.4396(6) ?
Br3 Cu1 7_565 2.4068(6) ?
N1 C1 7_565 1.474(4) ?
N1 C1 . 1.474(4) ?
N1 C2 . 1.496(6) ?
N1 C3 . 1.499(5) ?
C1 H1A . 0.9600 ?
C1 H1B . 0.9600 ?
C1 H1C . 0.9600 ?
C2 H2A . 0.9600 ?
C2 H2B . 0.9600 ?
C2 H2C . 0.9600 ?
C3 H3A . 0.9600 ?
C3 H3B . 0.9600 ?
C3 H3C . 0.9600 ?

loop_
_geom_torsion_atom_site_label_1
_geom_torsion_atom_site_label_2
_geom_torsion_atom_site_label_3
_geom_torsion_atom_site_label_4
_geom_torsion_site_symmetry_1
_geom_torsion_site_symmetry_4
_geom_torsion
Br3 Cu1 Br1 Cu1 . 7_575 128.459(17)
Br2 Cu1 Br1 Cu1 . 7_575 -1.76(3)
Br1 Cu1 Br1 Cu1 5_566 7_575 -120.959(16)
Cu1 Cu1 Br1 Cu1 5_566 7_575 -120.959(16)
Br3 Cu1 Br1 Cu1 . 5_566 -110.58(3)
Br2 Cu1 Br1 Cu1 . 5_566 119.20(3)
Br1 Cu1 Br1 Cu1 5_566 5_566 0.0
Br3 Cu1 Br1 Cu1 . 3_556 -174.28(2)
Br2 Cu1 Br1 Cu1 . 3_556 55.50(2)
Br1 Cu1 Br1 Cu1 5_566 3_556 -63.70(2)
Cu1 Cu1 Br1 Cu1 5_566 3_556 -63.70(2)
Br3 Cu1 Br2 Cu1 . 7_575 -121.45(2)
Br1 Cu1 Br2 Cu1 . 7_575 1.84(3)
Br1 Cu1 Br2 Cu1 5_566 7_575 122.857(18)
Cu1 Cu1 Br2 Cu1 5_566 7_575 60.09(4)
Br2 Cu1 Br3 Cu1 . 7_565 -119.47(2)
Br1 Cu1 Br3 Cu1 . 7_565 123.330(17)
Br1 Cu1 Br3 Cu1 5_566 7_565 2.85(3)
Cu1 Cu1 Br3 Cu1 5_566 7_565 59.01(4)
